data_4303859
loop_
_publ_author_name
'Padmini Ramaswamy'
'Nayana N. Hegde'
'Ramanath Prabhu'
'V. M. Vidya'
'Ayan Datta'
'Srinivasan Natarajan'

_publ_section_title
;
Synthesis, Structure, and Transformation Studies in a Family of
Inorganic-Organic Hybrid Framework Structures Based on Indium
;
_journal_name_full 'Inorganic Chemistry'
_journal_page_first 11697
_journal_page_last 11711
_journal_paper_doi 10.1021/ic901744m
_journal_volume 48
_journal_year 2009
_chemical_formula_sum 'C H4.33 In1.33 N0 O8 P2.33'
_chemical_formula_weight 369.73
_chemical_name_common indiumphosphite
_chemical_name_systematic
;
 ?
;
_space_group_IT_number 165
_symmetry_cell_setting trigonal
_symmetry_space_group_name_Hall '-P 3 2"c'
_symmetry_space_group_name_H-M 'P -3 c 1'
_atom_sites_solution_hydrogens geom
_atom_sites_solution_primary direct
_atom_sites_solution_secondary difmap
_audit_creation_method SHELXL-97
_cell_angle_alpha 90.00
_cell_angle_beta 90.00
_cell_angle_gamma 120.00
_cell_formula_units_Z 12
_cell_length_a 13.8684(6)
_cell_length_b 13.8684(6)
_cell_length_c 18.6368(16)
_cell_measurement_reflns_used 2449
_cell_measurement_temperature 293(2)
_cell_measurement_theta_max 28.05
_cell_measurement_theta_min 1.70
_cell_volume 3104.2(3)
_computing_cell_refinement SMART
_computing_data_collection SMART(Bruker,2000)
_computing_data_reduction SAINT(Bruker,2000)
_computing_molecular_graphics Ortep3forWindows(Farrugia,1997)andCAMERON
_computing_publication_material PLATON(Spek,1990)
_computing_structure_refinement 'SHELXL-97 (Sheldrick, 1997)'
_computing_structure_solution SIR92(Altomareetal.,1993)
_diffrn_ambient_temperature 293(2)
_diffrn_measured_fraction_theta_full 0.968
_diffrn_measured_fraction_theta_max 0.968
_diffrn_measurement_device_type BrukerSMARTCCDareadetector
_diffrn_measurement_method \fand\wscans
_diffrn_radiation_monochromator graphite
_diffrn_radiation_source 'fine-focus sealed tube'
_diffrn_radiation_type MoK\a
_diffrn_radiation_wavelength 0.71073
_diffrn_reflns_av_R_equivalents 0.0645
_diffrn_reflns_av_sigmaI/netI 0.0346
_diffrn_reflns_limit_h_max 17
_diffrn_reflns_limit_h_min -17
_diffrn_reflns_limit_k_max 17
_diffrn_reflns_limit_k_min -17
_diffrn_reflns_limit_l_max 24
_diffrn_reflns_limit_l_min -24
_diffrn_reflns_number 23980
_diffrn_reflns_theta_full 28.05
_diffrn_reflns_theta_max 28.05
_diffrn_reflns_theta_min 1.70
_exptl_absorpt_coefficient_mu 3.378
_exptl_absorpt_correction_T_max 0.7739
_exptl_absorpt_correction_T_min 0.6140
_exptl_absorpt_correction_type multi-scan
_exptl_absorpt_process_details (SADABS;Sheldrick,1996)
_exptl_crystal_colour colorless
_exptl_crystal_density_diffrn 2.373
_exptl_crystal_density_method 'not measured'
_exptl_crystal_description platelike
_exptl_crystal_F_000 2096
_exptl_crystal_size_max 0.16
_exptl_crystal_size_mid 0.14
_exptl_crystal_size_min 0.08
_refine_diff_density_max 3.439
_refine_diff_density_min -1.173
_refine_diff_density_rms 0.304
_refine_ls_extinction_method none
_refine_ls_goodness_of_fit_ref 1.169
_refine_ls_hydrogen_treatment mixed
_refine_ls_matrix_type full
_refine_ls_number_parameters 125
_refine_ls_number_reflns 2449
_refine_ls_number_restraints 2
_refine_ls_restrained_S_all 1.169
_refine_ls_R_factor_all 0.0838
_refine_ls_R_factor_gt 0.0695
_refine_ls_shift/su_max 0.003
_refine_ls_shift/su_mean 0.000
_refine_ls_structure_factor_coef Fsqd
_refine_ls_weighting_details 'calc w=1/[\s^2^(Fo^2^)+(0.0808P)^2^+44.0142P] where P=(Fo^2^+2Fc^2^)/3'
_refine_ls_weighting_scheme calc
_refine_ls_wR_factor_gt 0.1625
_refine_ls_wR_factor_ref 0.1714
_reflns_number_gt 2057
_reflns_number_total 2449
_reflns_threshold_expression >2sigma(I)
_cod_data_source_file ic901744m_si_003_5.cif
_cod_data_source_block compoundT1
_cod_depositor_comments
;
The following automatic conversions were performed:
'_exptl_absorpt_correction_type' value 'Multi-scan' changed to
'multi-scan' according to
'/home/saulius/struct/CIF-dictionaries/cif_core.dic' dictionary named
'cif_core.dic' version 2.4.1 from 2010-06-29.

Automatic conversion script
Id: cif_fix_enum 1527 2010-12-29 10:47:43Z saulius 
;
_cod_database_code 4303859

loop_
_symmetry_equiv_pos_as_xyz
'x, y, z'
'-y, x-y, z'
'y, x, -z+1/2'
'-x+y, -x, z'
'-x, -x+y, -z+1/2'
'x-y, -y, -z+1/2'
'-x, -y, -z'
'y, -x+y, -z'
'-y, -x, z-1/2'
'x-y, x, -z'
'x, x-y, z-1/2'
'-x+y, y, z-1/2'

loop_
_atom_site_label
_atom_site_type_symbol
_atom_site_fract_x
_atom_site_fract_y
_atom_site_fract_z
_atom_site_U_iso_or_equiv
_atom_site_adp_type
_atom_site_occupancy
_atom_site_symmetry_multiplicity
_atom_site_calc_flag
_atom_site_refinement_flags
_atom_site_disorder_assembly
_atom_site_disorder_group
H8A H 0.273(19) -0.012(12) -0.015(11) 0.13(9) Uiso 1 1 d D . .
H8B H 0.365(11) 0.103(13) -0.013(8) 0.09(6) Uiso 1 1 d D . .
In1 In 0.0000 0.0000 0.0000 0.0172(3) Uani 1 6 d S . .
In2 In 0.0000 0.0000 0.2500 0.0165(3) Uani 1 6 d S . .
In3 In 0.43918(5) 0.14564(5) 0.03980(4) 0.0231(2) Uani 1 1 d . . .
P1 P 0.19152(19) 0.0316(2) 0.12807(13) 0.0205(5) Uani 1 1 d . . .
H4 H 0.2019 -0.0260 0.1514 0.025 Uiso 1 1 calc R . .
P2 P 0.49351(19) 0.36945(18) -0.05804(14) 0.0218(5) Uani 1 1 d . . .
H5 H 0.4898 0.3251 -0.1000 0.026 Uiso 1 1 calc R . .
P3 P 0.6667 0.3333 0.1410(2) 0.0252(9) Uani 1 3 d S . .
H6 H 0.6667 0.3333 0.1936 0.030 Uiso 1 3 calc SR . .
O1 O 0.1161(5) -0.0225(6) 0.0634(4) 0.0264(14) Uani 1 1 d . . .
O2 O 0.1459(5) 0.0776(6) 0.1848(4) 0.0278(14) Uani 1 1 d . . .
O3 O 0.5576(6) 0.2332(7) 0.1206(5) 0.0407(19) Uani 1 1 d . . .
O4 O 0.6154(6) 0.4471(6) -0.0426(5) 0.0356(17) Uani 1 1 d . . .
O5 O 0.4337(7) 0.4320(7) -0.0782(5) 0.0384(18) Uani 1 1 d . . .
O6 O 0.4330(6) 0.2873(6) 0.0029(5) 0.0369(19) Uani 1 1 d . . .
O7 O 0.3071(6) 0.1262(7) 0.1071(4) 0.0378(18) Uani 1 1 d . . .
O8 O 0.3085(6) 0.0526(6) -0.0443(4) 0.0300(15) Uani 1 1 d D . .
C1 C 0.108(2) -0.318(5) 0.247(3) 0.26(3) Uani 1 1 d . . .

loop_
_atom_site_aniso_label
_atom_site_aniso_U_11
_atom_site_aniso_U_22
_atom_site_aniso_U_33
_atom_site_aniso_U_23
_atom_site_aniso_U_13
_atom_site_aniso_U_12
In1 0.0124(4) 0.0124(4) 0.0269(7) 0.000 0.000 0.0062(2)
In2 0.0142(4) 0.0142(4) 0.0210(7) 0.000 0.000 0.0071(2)
In3 0.0125(3) 0.0145(3) 0.0428(4) -0.0001(3) 0.0034(2) 0.0072(2)
P1 0.0131(10) 0.0221(11) 0.0287(12) 0.0017(9) 0.0009(8) 0.0107(9)
P2 0.0152(10) 0.0143(10) 0.0378(13) -0.0079(9) -0.0053(9) 0.0089(9)
P3 0.0212(12) 0.0212(12) 0.033(2) 0.000 0.000 0.0106(6)
O1 0.016(3) 0.030(4) 0.036(4) -0.001(3) -0.001(3) 0.013(3)
O2 0.014(3) 0.028(3) 0.036(4) 0.002(3) 0.005(3) 0.006(3)
O3 0.025(4) 0.027(4) 0.060(5) -0.003(4) -0.002(4) 0.005(3)
O4 0.013(3) 0.029(4) 0.060(5) -0.011(3) -0.002(3) 0.007(3)
O5 0.034(4) 0.042(5) 0.054(5) 0.010(4) 0.005(4) 0.030(4)
O6 0.031(4) 0.019(3) 0.066(6) 0.006(3) 0.009(4) 0.017(3)
O7 0.017(3) 0.036(4) 0.054(5) -0.009(4) 0.007(3) 0.009(3)
O8 0.017(3) 0.018(3) 0.054(5) 0.000(3) -0.002(3) 0.008(3)
C1 0.039(13) 0.34(7) 0.31(7) -0.03(5) 0.02(2) 0.04(3)

loop_
_atom_type_symbol
_atom_type_description
_atom_type_scat_dispersion_real
_atom_type_scat_dispersion_imag
_atom_type_scat_source
C C 0.0033 0.0016 'International Tables Vol C Tables 4.2.6.8 and 6.1.1.4'
H H 0.0000 0.0000 'International Tables Vol C Tables 4.2.6.8 and 6.1.1.4'
N N 0.0061 0.0033 'International Tables Vol C Tables 4.2.6.8 and 6.1.1.4'
O O 0.0106 0.0060 'International Tables Vol C Tables 4.2.6.8 and 6.1.1.4'
P P 0.1023 0.0942 'International Tables Vol C Tables 4.2.6.8 and 6.1.1.4'
In In -0.7276 1.3100 'International Tables Vol C Tables 4.2.6.8 and 6.1.1.4'

loop_
_geom_angle_atom_site_label_1
_geom_angle_atom_site_label_2
_geom_angle_atom_site_label_3
_geom_angle
_geom_angle_site_symmetry_1
_geom_angle_site_symmetry_3
_geom_angle_publ_flag
O1 In1 O1 92.5(3) 7 10 ?
O1 In1 O1 87.5(3) 7 2 ?
O1 In1 O1 87.5(3) 10 2 ?
O1 In1 O1 92.5(3) 7 8 ?
O1 In1 O1 92.5(3) 10 8 ?
O1 In1 O1 180.000(1) 2 8 ?
O1 In1 O1 180.0(5) 7 . ?
O1 In1 O1 87.5(3) 10 . ?
O1 In1 O1 92.5(3) 2 . ?
O1 In1 O1 87.5(3) 8 . ?
O1 In1 O1 87.5(3) 7 4 ?
O1 In1 O1 180.0(5) 10 4 ?
O1 In1 O1 92.5(3) 2 4 ?
O1 In1 O1 87.5(3) 8 4 ?
O1 In1 O1 92.5(3) . 4 ?
O2 In2 O2 91.7(4) 2 3 ?
O2 In2 O2 90.8(3) 2 4 ?
O2 In2 O2 176.6(4) 3 4 ?
O2 In2 O2 90.8(3) 2 . ?
O2 In2 O2 86.9(4) 3 . ?
O2 In2 O2 90.8(3) 4 . ?
O2 In2 O2 176.6(4) 2 6 ?
O2 In2 O2 90.8(3) 3 6 ?
O2 In2 O2 86.9(4) 4 6 ?
O2 In2 O2 91.7(4) . 6 ?
O2 In2 O2 86.9(4) 2 5 ?
O2 In2 O2 90.8(3) 3 5 ?
O2 In2 O2 91.7(4) 4 5 ?
O2 In2 O2 176.6(4) . 5 ?
O2 In2 O2 90.8(3) 6 5 ?
O3 In3 O4 97.2(3) . 2_655 ?
O3 In3 O5 87.8(3) . 8 ?
O4 In3 O5 93.5(3) 2_655 8 ?
O3 In3 O6 94.5(3) . . ?
O4 In3 O6 89.9(3) 2_655 . ?
O5 In3 O6 175.6(3) 8 . ?
O3 In3 O7 91.4(3) . . ?
O4 In3 O7 169.3(3) 2_655 . ?
O5 In3 O7 93.2(3) 8 . ?
O6 In3 O7 83.0(3) . . ?
O3 In3 O8 178.1(3) . . ?
O4 In3 O8 84.6(3) 2_655 . ?
O5 In3 O8 92.6(3) 8 . ?
O6 In3 O8 84.9(3) . . ?
O7 In3 O8 86.7(3) . . ?
O1 P1 O2 115.3(4) . . ?
O1 P1 O7 112.7(4) . . ?
O2 P1 O7 107.1(4) . . ?
O4 P2 O5 112.1(5) . . ?
O4 P2 O6 113.1(5) . . ?
O5 P2 O6 110.9(4) . . ?
O3 P3 O3 113.9(3) 2_655 . ?
O3 P3 O3 113.9(3) 2_655 4_665 ?
O3 P3 O3 113.9(3) . 4_665 ?
P1 O1 In1 138.2(4) . . ?
P1 O2 In2 132.1(4) . . ?
P3 O3 In3 147.8(6) . . ?
P2 O4 In3 135.2(5) . 4_665 ?
P2 O5 In3 136.0(5) . 10 ?
P2 O6 In3 132.1(4) . . ?
P1 O7 In3 136.7(5) . . ?

loop_
_geom_bond_atom_site_label_1
_geom_bond_atom_site_label_2
_geom_bond_distance
_geom_bond_site_symmetry_2
_geom_bond_publ_flag
In1 O1 2.142(7) 7 ?
In1 O1 2.142(7) 10 ?
In1 O1 2.142(7) 2 ?
In1 O1 2.142(7) 8 ?
In1 O1 2.142(7) . ?
In1 O1 2.142(7) 4 ?
In2 O2 2.134(6) 2 ?
In2 O2 2.134(6) 3 ?
In2 O2 2.134(6) 4 ?
In2 O2 2.134(6) . ?
In2 O2 2.134(6) 6 ?
In2 O2 2.134(6) 5 ?
In3 O3 2.109(8) . ?
In3 O4 2.110(8) 2_655 ?
In3 O5 2.120(7) 8 ?
In3 O6 2.123(7) . ?
In3 O7 2.123(7) . ?
In3 O8 2.252(7) . ?
P1 O1 1.525(7) . ?
P1 O2 1.526(7) . ?
P1 O7 1.530(8) . ?
P2 O4 1.509(7) . ?
P2 O5 1.516(7) . ?
P2 O6 1.528(8) . ?
P3 O3 1.503(8) 2_655 ?
P3 O3 1.503(8) . ?
P3 O3 1.503(8) 4_665 ?
O4 In3 2.110(8) 4_665 ?
O5 In3 2.120(7) 10 ?
